data_4038931
loop_
_publ_author_name
'Hempe, Matthias'
'Harrison, Alastair K.'
'Ward, Jonathan S.'
'Batsanov, Andrei S.'
'Fox, Mark A.'
'Dias, Fernando B.'
'Bryce, Martin R.'

_publ_section_title
;
 Cyclophane Molecules Exhibiting Thermally Activated Delayed Fluorescence:
 Linking Donor Units to Influence Molecular Conformation
;
_journal_name_full 'The Journal of Organic Chemistry'
_journal_paper_doi 10.1021/acs.joc.0c02174
_journal_year 2020
_chemical_absolute_configuration unk
_chemical_formula_moiety 'C46 H32 N2 O4 S3, C3 H6 O'
_chemical_formula_sum 'C49 H38 N2 O5 S3'
_chemical_formula_weight 830.99
_chemical_melting_point 593
_space_group_crystal_system orthorhombic
_space_group_IT_number 26
_space_group_name_Hall 'P 2c -2'
_space_group_name_H-M_alt 'P m c 21'
_atom_sites_solution_hydrogens mixed
_atom_sites_solution_primary dual
_atom_sites_solution_secondary difmap
_audit_creation_date 2019-11-11
_audit_creation_method
;
Olex2 1.3-alpha
(compiled 2019.10.31 svn.r3677 for OlexSys, GUI svn.r5972)
;
_cell_angle_alpha 90
_cell_angle_beta 90
_cell_angle_gamma 90
_cell_formula_units_Z 4
_cell_length_a 23.974(2)
_cell_length_b 7.3487(7)
_cell_length_c 22.763(2)
_cell_measurement_reflns_used 9953
_cell_measurement_temperature 120
_cell_measurement_theta_max 26.40
_cell_measurement_theta_min 2.90
_cell_volume 4010.3(6)
_computing_cell_refinement 'SAINT v8.38A (Bruker, 2017)'
_computing_data_collection 'APEX3 v.2016.1-0 (Bruker, 2016)'
_computing_data_reduction 'SAINT v8.38A (Bruker, 2017)'
_computing_molecular_graphics 'Olex2 1.3-alpha (Dolomanov et al., 2009)'
_computing_publication_material 'Olex2 1.3-alpha (Dolomanov et al., 2009)'
_computing_structure_refinement 'ShelXL 2018/3 multi-CPU (Sheldrick, 2015a)'
_computing_structure_solution 'ShelXT 2018/2 (Sheldrick, 2015)'
_diffrn_ambient_temperature 120
_diffrn_detector 'Bruker PHOTON 100 CMOS'
_diffrn_detector_area_resol_mean 10.4
_diffrn_detector_type 'CMOS sensor'
_diffrn_measured_fraction_theta_full 0.998
_diffrn_measured_fraction_theta_max 0.998
_diffrn_measurement_device '3-circle area detector diffractometer'
_diffrn_measurement_device_type 'Bruker D8 Venture'
_diffrn_measurement_method '\f and \w scans'
_diffrn_radiation_monochromator 'focusing mirrors'
_diffrn_radiation_probe x-ray
_diffrn_radiation_type MoK\a
_diffrn_radiation_wavelength 0.71073
_diffrn_reflns_av_R_equivalents 0.0834
_diffrn_reflns_av_unetI/netI 0.0632
_diffrn_reflns_Laue_measured_fraction_full 0.998
_diffrn_reflns_Laue_measured_fraction_max 0.998
_diffrn_reflns_limit_h_max 28
_diffrn_reflns_limit_h_min -28
_diffrn_reflns_limit_k_max 8
_diffrn_reflns_limit_k_min -8
_diffrn_reflns_limit_l_max 27
_diffrn_reflns_limit_l_min -27
_diffrn_reflns_number 50650
_diffrn_reflns_point_group_measured_fraction_full 0.999
_diffrn_reflns_point_group_measured_fraction_max 0.999
_diffrn_reflns_theta_full 25.027
_diffrn_reflns_theta_max 25.027
_diffrn_reflns_theta_min 2.468
_diffrn_source 'microfocus sealed X-ray tube'
_diffrn_source_current 1.0
_diffrn_source_power 0.05
_diffrn_source_type 'Incoatec I\mS microsource'
_diffrn_source_voltage 50.0
_diffrn_standards_number 0
_exptl_absorpt_coefficient_mu 0.238
_exptl_absorpt_correction_T_max 1.0000
_exptl_absorpt_correction_T_min 0.8488
_exptl_absorpt_correction_type multi-scan
_exptl_absorpt_process_details
;
SADABS-2016/2 (Krause et al., 2015) was used for absorption correction.
wR2(int) was 0.1454 before and 0.0742 after correction.
The Ratio of minimum to maximum transmission is 0.8488.
The \l/2 correction factor is Not present.
;
_exptl_crystal_colour yellow
_exptl_crystal_colour_primary yellow
_exptl_crystal_density_diffrn 1.376
_exptl_crystal_description plate
_exptl_crystal_F_000 1736
_exptl_crystal_size_max 0.38
_exptl_crystal_size_mid 0.296
_exptl_crystal_size_min 0.106
_refine_diff_density_max 1.528
_refine_diff_density_min -0.891
_refine_diff_density_rms 0.140
_refine_ls_abs_structure_details
;
 Refined as an inversion twin.
;
_refine_ls_abs_structure_Flack 0.5(2)
_refine_ls_extinction_method none
_refine_ls_goodness_of_fit_ref 1.054
_refine_ls_hydrogen_treatment constr
_refine_ls_matrix_type full
_refine_ls_number_parameters 508
_refine_ls_number_reflns 7267
_refine_ls_number_restraints 365
_refine_ls_restrained_S_all 1.033
_refine_ls_R_factor_all 0.1254
_refine_ls_R_factor_gt 0.1015
_refine_ls_shift/su_max 0.002
_refine_ls_shift/su_mean 0.000
_refine_ls_structure_factor_coef Fsqd
_refine_ls_weighting_details 'w=1/[\s^2^(Fo^2^)+(0.1588P)^2^+13.8084P] where P=(Fo^2^+2Fc^2^)/3'
_refine_ls_weighting_scheme calc
_refine_ls_wR_factor_gt 0.2622
_refine_ls_wR_factor_ref 0.2804
_reflns_Friedel_coverage 0.944
_reflns_Friedel_fraction_full 0.999
_reflns_Friedel_fraction_max 0.999
_reflns_number_gt 5761
_reflns_number_total 7267
_reflns_threshold_expression 'I > 2\s(I)'
_cod_data_source_file 2b.cif
_cod_data_source_block 2b_18s476
_cod_depositor_comments
;
The following automatic conversions were performed:

data item '_diffrn_radiation_probe' value 'X-ray' was changed to
'x-ray' in accordance with the
/home/data/users/saulius/crontab/automatic-downloads/rss-feeds/ACS/lib/dictionaries/cif_core.dic
dictionary named 'cif_core.dic' version 2.4.2 last updated on
2011-04-26.

Automatic conversion script
Id: cif_fix_values 7556 2019-12-06 15:28:31Z antanas 
;
_cod_database_code 4038931
_shelx_shelxl_version_number 2018/3
_shelx_space_group_comment
;
The symmetry employed for this shelxl refinement is uniquely defined
by the following loop, which should always be used as a source of
symmetry information in preference to the above space-group names.
They are only intended as comments.
;
_shelx_estimated_absorpt_t_max 0.975
_shelx_estimated_absorpt_t_min 0.915
_olex2_refinement_description
;
1. Twinned data refinement
 Scales: 0.5(2)
 0.5(2)
2. Fixed Uiso
 At 1.2 times of:
  All C(H) groups, All C(H,H) groups
 At 1.5 times of:
  All C(H,H,H) groups
3. Restrained distances
 O6A-C45 = O6A-C46A = O6B-C46B
 1.4 with sigma of 0.02
 O6B_$1-C46B_$1 \\sim O6A-C46A \\sim O6B_$1-C45 \\sim O6A-C45
 with sigma of 0.02
 O3A-C19A \\sim O3B-C19B \\sim O3B-C20B \\sim O3A-C20A
 with sigma of 0.02
 C16B-C15B \\sim C16A-C15A
 with sigma of 0.02
 C18A-C17A \\sim C18B-C17B
 with sigma of 0.02
 C19B-C16B \\sim C19A-C16A
 with sigma of 0.02
 C17B-C16B \\sim C17A-C16A
 with sigma of 0.02
4. Uiso/Uaniso restraints and constraints
Uiso(C17A) = Uiso(C17B)
Uanis(O3B) = Uanis(O3A)
Uiso(C15B) = Uiso(C15A)
Uiso(C16B) = Uiso(C16A)
Uiso(C18B) = Uiso(C18A)
Uiso(O6B) = Uiso(O6A)
5. Rigid body (RIGU) restrains
 All non-hydrogen atoms
 with sigma for 1-2 distances of 0.004 and sigma for 1-3 distances of 0.004
6. Others
 Fixed Sof: O3A(0.5) O3B(0.5) C15A(0.5) H15A(0.5) C15B(0.5) H15B(0.5)
 C16A(0.5) C16B(0.5) C17A(0.5) H17A(0.5) C17B(0.5) H17B(0.5) C18A(0.5)
 H18A(0.5) C18B(0.5) H18B(0.5) C19A(0.5) H19A(0.5) H19B(0.5) C19B(0.5)
 H19C(0.5) H19D(0.5) C20A(0.5) H20A(0.5) H20B(0.5) C20B(0.5) H20C(0.5)
 H20D(0.5) C21(0.5) C22(0.5) H22(0.5) C23(0.5) C24(0.5) H24(0.5) C25(0.5)
 H25(0.5) C26(0.5) H26(0.5) O6A(0.5) O6B(0.5) C46A(0.5) H46A(0.5) H46B(0.5)
 C46B(0.5) H46C(0.5) H46D(0.5) C47(0.5) C48(0.5) H48(0.5) C49(0.5) C50(0.5)
 H50(0.5) C51(0.5) H51(0.5) C52(0.5) H52(0.5)
7.a Riding coordinates:
 C2(H2), C3(H3), C5(H5), C9(H9), C10(H10), C11(H11), C12(H12), C15A(H15A),
 C15B(H15B), C17A(H17A), C17B(H17B), C18A(H18A), C18B(H18B), C19A(H19A,H19B),
 C19B(H19C,H19D), C20A(H20A,H20B), C20B(H20C,H20D), C22(H22), C24(H24),
 C25(H25), C26(H26), C28(H28), C29(H29), C31(H31), C35(H35), C36(H36), C37(H37),
  C38(H38), C45(H45A,H45B), C46A(H46A,H46B), C46B(H46C,H46D), C48(H48),
 C50(H50), C51(H51), C52(H52), C54(H54A,H54B,H54C), C56(H56A,H56B,H56C)
7.b Aromatic/amide H refined with riding coordinates:
 C41(H41), C43(H43), C44(H44)
7.c Fitted hexagon refined as free rotating group:
 C21(C22,C23,C24,C25,C26), C47(C48,C49,C50,C51,C52)
;

loop_
_space_group_symop_operation_xyz
'x, y, z'
'-x, -y, z+1/2'
'-x, y, z'
'x, -y, z+1/2'

loop_
_atom_site_label
_atom_site_type_symbol
_atom_site_fract_x
_atom_site_fract_y
_atom_site_fract_z
_atom_site_U_iso_or_equiv
_atom_site_adp_type
_atom_site_occupancy
_atom_site_site_symmetry_order
_atom_site_calc_flag
_atom_site_refinement_flags_posn
_atom_site_refinement_flags_adp
_atom_site_refinement_flags_occupancy
_atom_site_disorder_assembly
_atom_site_disorder_group
S1 S 0.500000 -0.3770(5) 0.74207(18) 0.0302(10) Uani 1 2 d S T P . .
S2 S 0.76490(10) 0.4486(4) 0.68515(14) 0.0392(8) Uani 1 1 d . . . . .
O1 O 0.500000 -0.4957(15) 0.6913(6) 0.043(3) Uani 1 2 d S T P . .
O2 O 0.500000 -0.4697(16) 0.7972(5) 0.042(3) Uani 1 2 d S T P . .
N1 N 0.6632(3) 0.2160(10) 0.7064(3) 0.0183(16) Uani 1 1 d . . . . .
C1 C 0.5530(4) -0.2127(13) 0.7362(5) 0.029(2) Uani 1 1 d . . . . .
C2 C 0.6105(4) -0.2439(14) 0.7372(5) 0.033(2) Uani 1 1 d . . . . .
H2 H 0.624745 -0.362575 0.744152 0.039 Uiso 1 1 d R U . . .
C3 C 0.6456(4) -0.1020(13) 0.7268(5) 0.030(2) Uani 1 1 d . . . . .
H3 H 0.684780 -0.121216 0.726960 0.036 Uiso 1 1 d R U . . .
C4 C 0.6246(4) 0.0719(13) 0.7170(4) 0.0203(19) Uani 1 1 d . . . . .
C5 C 0.5663(3) 0.1067(13) 0.7177(4) 0.0179(19) Uani 1 1 d . . . . .
H5 H 0.552180 0.226163 0.711911 0.021 Uiso 1 1 d R U . . .
C6 C 0.5307(4) -0.0365(12) 0.7272(4) 0.0202(19) Uani 1 1 d . . . . .
C7 C 0.7246(4) 0.4455(15) 0.7502(5) 0.030(2) Uani 1 1 d . . . . .
C8 C 0.6794(4) 0.3246(12) 0.7546(4) 0.0191(18) Uani 1 1 d . . . . .
C9 C 0.6524(5) 0.3160(14) 0.8088(4) 0.029(2) Uani 1 1 d . . . . .
H9 H 0.621054 0.238224 0.813658 0.035 Uiso 1 1 d R U . . .
C10 C 0.6719(6) 0.420(2) 0.8554(5) 0.054(4) Uani 1 1 d . . . . .
H10 H 0.654193 0.408454 0.892584 0.065 Uiso 1 1 d R U . . .
C11 C 0.7138(6) 0.540(2) 0.8496(6) 0.060(4) Uani 1 1 d . . . . .
H11 H 0.724959 0.615158 0.881491 0.072 Uiso 1 1 d R U . . .
C12 C 0.7405(5) 0.5496(19) 0.7978(6) 0.046(3) Uani 1 1 d . . . . .
H12 H 0.770991 0.631299 0.793829 0.055 Uiso 1 1 d R U . . .
C13 C 0.7142(4) 0.3953(15) 0.6338(5) 0.029(2) Uani 1 1 d . . . . .
C14 C 0.6692(4) 0.2796(14) 0.6478(4) 0.021(2) Uani 1 1 d . . . . .
O3A O 0.6201(9) 0.219(3) 0.4442(7) 0.066(5) Uani 0.5 1 d D . P A -1
O3B O 0.4006(9) 0.342(3) 0.4510(8) 0.066(5) Uani 0.5 1 d D . P A -1
C15A C 0.6360(10) 0.193(3) 0.6026(9) 0.023(3) Uiso 0.5 1 d D . P A -1
H15A H 0.608303 0.105850 0.612551 0.028 Uiso 0.5 1 d R U P A -1
C15B C 0.3672(10) 0.250(3) 0.6040(9) 0.023(3) Uiso 0.5 1 d D . P A -1
H15B H 0.397903 0.171032 0.611106 0.028 Uiso 0.5 1 d R U P A -1
C16A C 0.6460(8) 0.243(3) 0.5439(9) 0.031(4) Uiso 0.5 1 d D . P A -1
C16B C 0.3591(8) 0.320(3) 0.5470(9) 0.031(4) Uiso 0.5 1 d D . P A -1
C17A C 0.6867(9) 0.365(3) 0.5283(11) 0.037(4) Uiso 0.5 1 d D . P A -1
H17A H 0.691601 0.400988 0.488497 0.045 Uiso 0.5 1 d R U P A -1
C17B C 0.3156(9) 0.436(3) 0.5355(11) 0.037(4) Uiso 0.5 1 d D . P A -1
H17B H 0.312881 0.499411 0.499319 0.045 Uiso 0.5 1 d R U P A -1
C18A C 0.7202(13) 0.432(4) 0.5723(13) 0.034(3) Uiso 0.5 1 d D . P A -1
H18A H 0.750195 0.508125 0.560731 0.041 Uiso 0.5 1 d R U P A -1
C18B C 0.2774(13) 0.463(5) 0.5809(13) 0.034(3) Uiso 0.5 1 d D . P A -1
H18B H 0.243115 0.522959 0.572463 0.041 Uiso 0.5 1 d R U P A -1
C19A C 0.6104(10) 0.148(4) 0.4983(9) 0.039(6) Uiso 0.5 1 d D . P A -1
H19A H 0.570113 0.152228 0.507856 0.047 Uiso 0.5 1 d R U P A -1
H19B H 0.622813 0.019408 0.496726 0.047 Uiso 0.5 1 d R U P A -1
C19B C 0.3966(11) 0.237(4) 0.5005(10) 0.048(7) Uiso 0.5 1 d D . P A -1
H19C H 0.381520 0.118719 0.486811 0.058 Uiso 0.5 1 d R U P A -1
H19D H 0.434090 0.217839 0.517721 0.058 Uiso 0.5 1 d R U P A -1
C20A C 0.6046(10) 0.104(3) 0.3983(10) 0.043(6) Uiso 0.5 1 d D . P A -1
H20A H 0.609933 0.166921 0.360245 0.051 Uiso 0.5 1 d R U P A -1
H20B H 0.629663 -0.002299 0.400545 0.051 Uiso 0.5 1 d R U P A -1
C20B C 0.4050(14) 0.256(4) 0.3980(12) 0.067(8) Uiso 0.5 1 d D . P A -1
H20C H 0.368336 0.198070 0.391096 0.081 Uiso 0.5 1 d R U P A -1
H20D H 0.412966 0.343260 0.365856 0.081 Uiso 0.5 1 d R U P A -1
C21 C 0.5467(6) 0.033(2) 0.3974(8) 0.039(6) Uiso 0.5 1 d G . P A -1
C22 C 0.5047(7) 0.1638(18) 0.3971(6) 0.040(4) Uiso 0.5 1 d G . P A -1
H22 H 0.514073 0.289394 0.395784 0.047 Uiso 0.5 1 d R U P A -1
C23 C 0.4491(6) 0.111(2) 0.3988(8) 0.039(6) Uiso 0.5 1 d G . P A -1
C24 C 0.4354(5) -0.073(2) 0.4008(9) 0.048(6) Uiso 0.5 1 d G . P A -1
H24 H 0.397390 -0.109373 0.401878 0.057 Uiso 0.5 1 d R U P A -1
C25 C 0.4774(7) -0.2036(17) 0.4010(7) 0.054(8) Uiso 0.5 1 d G . P A -1
H25 H 0.468043 -0.329213 0.402335 0.065 Uiso 0.5 1 d R U P A -1
C26 C 0.5330(6) -0.150(2) 0.3993(8) 0.055(8) Uiso 0.5 1 d G . P A -1
H26 H 0.561651 -0.239709 0.399482 0.066 Uiso 0.5 1 d R U P A -1
S3 S 1.000000 0.8449(4) 0.48652(16) 0.0237(8) Uani 1 2 d S T P . .
S4 S 0.73936(11) -0.0016(6) 0.42982(15) 0.0493(9) Uani 1 1 d . . . . .
O4 O 1.000000 0.9630(12) 0.4372(5) 0.031(2) Uani 1 2 d S T P . .
O5 O 1.000000 0.9359(15) 0.5425(5) 0.038(3) Uani 1 2 d S T P . .
N2 N 0.8374(3) 0.2489(11) 0.4489(3) 0.0187(16) Uani 1 1 d . . . . .
C27 C 0.9468(3) 0.6812(12) 0.4796(4) 0.0170(18) Uani 1 1 d . . . . .
C28 C 0.8901(4) 0.7131(13) 0.4794(5) 0.027(2) Uani 1 1 d . . . . .
H28 H 0.875499 0.831315 0.486454 0.032 Uiso 1 1 d R U . . .
C29 C 0.8555(4) 0.5687(12) 0.4693(4) 0.0187(19) Uani 1 1 d . . . . .
H29 H 0.816319 0.587931 0.469162 0.022 Uiso 1 1 d R U . . .
C30 C 0.8760(3) 0.3942(12) 0.4586(4) 0.0145(17) Uani 1 1 d . . . . .
C31 C 0.9336(3) 0.3621(12) 0.4609(4) 0.0152(17) Uani 1 1 d . . . . .
H31 H 0.947992 0.242983 0.455410 0.018 Uiso 1 1 d R U . . .
C32 C 0.9692(3) 0.5069(12) 0.4712(4) 0.0152(18) Uani 1 1 d . . . . .
C33 C 0.7766(4) 0.0269(14) 0.4955(5) 0.026(2) Uani 1 1 d . . . . .
C34 C 0.8212(4) 0.1479(12) 0.4984(4) 0.0206(18) Uani 1 1 d . . . . .
C35 C 0.8471(4) 0.1683(14) 0.5518(4) 0.026(2) Uani 1 1 d . . . . .
H35 H 0.877827 0.249262 0.555474 0.032 Uiso 1 1 d R U . . .
C36 C 0.8281(5) 0.0720(17) 0.6009(5) 0.041(3) Uani 1 1 d . . . . .
H36 H 0.846602 0.086469 0.637540 0.049 Uiso 1 1 d R U . . .
C37 C 0.7838(5) -0.0435(19) 0.5971(6) 0.045(3) Uani 1 1 d . . . . .
H37 H 0.770837 -0.105469 0.631058 0.054 Uiso 1 1 d R U . . .
C38 C 0.7577(5) -0.0699(15) 0.5431(6) 0.037(2) Uani 1 1 d . . . . .
H38 H 0.727672 -0.153340 0.539285 0.044 Uiso 1 1 d R U . . .
C39 C 0.7924(4) 0.0434(19) 0.3779(5) 0.042(3) Uani 1 1 d . . . . .
C40 C 0.8352(4) 0.1709(15) 0.3905(5) 0.027(2) Uani 1 1 d . . . . .
C41 C 0.8707(4) 0.221(2) 0.3464(5) 0.044(3) Uani 1 1 d . . . . .
H41 H 0.898981 0.308474 0.353660 0.053 Uiso 1 1 calc R U . . .
C42 C 0.8656(5) 0.143(3) 0.2908(6) 0.070(5) Uani 1 1 d . . . . .
C43 C 0.8244(6) 0.005(3) 0.2803(7) 0.078(5) Uani 1 1 d . . . . .
H43 H 0.821802 -0.053416 0.243187 0.094 Uiso 1 1 calc R U . . .
C44 C 0.7892(5) -0.039(2) 0.3246(6) 0.062(4) Uani 1 1 d . . . . .
H44 H 0.761590 -0.129070 0.318291 0.074 Uiso 1 1 calc R U . . .
C45 C 0.9035(6) 0.196(4) 0.2430(6) 0.115(9) Uani 1 1 d D . . . .
H45A H 0.937369 0.258609 0.257706 0.137 Uiso 1 1 d R U . B .
H45B H 0.914409 0.084509 0.221646 0.137 Uiso 1 1 d R U . . .
O6A O 0.8739(11) 0.313(4) 0.2064(9) 0.090(6) Uiso 0.5 1 d D . P B -1
O6B O 1.1202(11) 0.257(4) 0.1903(10) 0.090(6) Uiso 0.5 1 d D . P B -1
C46A C 0.8970(11) 0.289(4) 0.1498(11) 0.048(6) Uiso 0.5 1 d D . P B -1
H46A H 0.907579 0.165184 0.136505 0.057 Uiso 0.5 1 d R U P B -1
H46B H 0.870229 0.342554 0.121705 0.057 Uiso 0.5 1 d R U P B -1
C46B C 1.1053(10) 0.392(4) 0.1480(11) 0.044(6) Uiso 0.5 1 d D . P B -1
H46C H 1.116427 0.358655 0.107568 0.052 Uiso 0.5 1 d R U P B -1
H46D H 1.128467 0.497205 0.159618 0.052 Uiso 0.5 1 d R U P B -1
C47 C 0.9472(7) 0.4074(18) 0.1516(7) 0.027(5) Uiso 0.5 1 d G . P B -1
C48 C 1.0016(8) 0.3425(15) 0.1478(5) 0.033(4) Uiso 0.5 1 d G . P B -1
H48 H 1.008361 0.215165 0.146766 0.040 Uiso 0.5 1 d R U P B -1
C49 C 1.0460(6) 0.464(2) 0.1453(8) 0.039(6) Uiso 0.5 1 d G . P B -1
C50 C 1.0360(5) 0.650(2) 0.1467(8) 0.056(7) Uiso 0.5 1 d G . P B -1
H50 H 1.066381 0.733105 0.144998 0.067 Uiso 0.5 1 d R U P B -1
C51 C 0.9817(5) 0.7151(15) 0.1506(7) 0.046(6) Uiso 0.5 1 d G . P B -1
H51 H 0.974952 0.842416 0.151541 0.055 Uiso 0.5 1 d R U P B -1
C52 C 0.9373(5) 0.594(2) 0.1530(8) 0.046(6) Uiso 0.5 1 d G . P B -1
H52 H 0.900141 0.638117 0.155700 0.055 Uiso 0.5 1 d R U P B -1
O7 O 0.500000 0.962(4) 0.5852(8) 0.098(6) Uani 1 2 d S T P . .
C53 C 0.500000 0.800(5) 0.5726(10) 0.088(7) Uani 1 2 d S T P . .
C54 C 0.4493(11) 0.695(4) 0.5619(12) 0.153(11) Uani 1 1 d . . . . .
H54A H 0.417622 0.775453 0.569601 0.230 Uiso 1 1 d R U . . .
H54B H 0.448092 0.653863 0.520891 0.230 Uiso 1 1 d R U . . .
H54C H 0.447162 0.588663 0.587971 0.230 Uiso 1 1 d R U . . .
O8 O 1.000000 0.466(3) 0.3314(7) 0.071(4) Uani 1 2 d S T P . .
C55 C 1.000000 0.622(4) 0.3199(8) 0.060(5) Uani 1 2 d S T P . .
C56 C 1.0537(9) 0.718(3) 0.3138(9) 0.106(7) Uani 1 1 d . . . . .
H56A H 1.063985 0.777818 0.350734 0.160 Uiso 1 1 d R U . . .
H56B H 1.049805 0.809778 0.282794 0.160 Uiso 1 1 d R U . . .
H56C H 1.082705 0.630698 0.302784 0.160 Uiso 1 1 d R U . . .

loop_
_atom_site_aniso_label
_atom_site_aniso_U_11
_atom_site_aniso_U_22
_atom_site_aniso_U_33
_atom_site_aniso_U_23
_atom_site_aniso_U_13
_atom_site_aniso_U_12
S1 0.0305(18) 0.0128(17) 0.047(3) 0.0116(16) 0.000 0.000
S2 0.0179(11) 0.0545(19) 0.0454(18) -0.0041(16) 0.0026(12) -0.0188(12)
O1 0.032(5) 0.031(6) 0.066(8) -0.006(6) 0.000 0.000
O2 0.046(6) 0.033(6) 0.047(7) 0.027(5) 0.000 0.000
N1 0.013(3) 0.019(4) 0.023(4) 0.008(3) 0.003(3) -0.002(3)
C1 0.023(4) 0.019(5) 0.045(6) 0.016(4) 0.001(4) 0.003(4)
C2 0.024(4) 0.023(5) 0.051(7) 0.008(5) -0.011(5) 0.006(4)
C3 0.018(4) 0.017(4) 0.056(7) 0.008(5) 0.002(5) 0.013(3)
C4 0.023(4) 0.013(4) 0.025(5) 0.004(4) -0.004(4) 0.000(3)
C5 0.011(4) 0.028(5) 0.015(5) 0.002(4) 0.003(3) -0.003(3)
C6 0.020(4) 0.017(4) 0.023(5) -0.005(4) -0.003(4) 0.005(3)
C7 0.026(5) 0.032(5) 0.034(5) -0.003(4) -0.002(4) -0.001(4)
C8 0.019(4) 0.017(4) 0.021(4) 0.007(3) -0.005(3) 0.005(3)
C9 0.036(5) 0.027(6) 0.026(5) 0.005(4) -0.006(4) 0.001(4)
C10 0.080(9) 0.065(9) 0.016(5) 0.001(5) -0.004(6) -0.023(7)
C11 0.071(9) 0.076(10) 0.034(6) -0.007(7) -0.010(6) -0.029(7)
C12 0.043(7) 0.053(8) 0.042(6) -0.006(5) -0.010(5) -0.014(6)
C13 0.022(5) 0.037(6) 0.027(5) 0.012(5) 0.003(4) -0.006(4)
C14 0.015(4) 0.031(5) 0.017(4) 0.005(4) -0.004(4) -0.001(4)
O3A 0.071(11) 0.085(13) 0.043(8) 0.003(9) 0.011(7) 0.017(9)
O3B 0.071(11) 0.085(13) 0.043(8) 0.003(9) 0.011(7) 0.017(9)
S3 0.0278(17) 0.0093(15) 0.034(2) -0.0078(15) 0.000 0.000
S4 0.0211(13) 0.073(2) 0.054(2) -0.0175(17) -0.0038(14) -0.0233(15)
O4 0.028(5) 0.009(5) 0.057(7) 0.003(5) 0.000 0.000
O5 0.044(6) 0.034(6) 0.035(6) -0.024(5) 0.000 0.000
N2 0.008(3) 0.023(4) 0.025(4) -0.004(3) 0.003(3) 0.000(3)
C27 0.018(4) 0.014(4) 0.019(5) -0.004(4) -0.003(3) 0.002(3)
C28 0.022(4) 0.016(4) 0.042(6) -0.004(4) 0.007(4) 0.013(3)
C29 0.021(4) 0.015(4) 0.021(5) 0.003(4) 0.010(4) 0.002(3)
C30 0.019(4) 0.008(4) 0.017(4) 0.000(3) -0.003(3) 0.000(3)
C31 0.018(4) 0.012(4) 0.015(4) 0.000(3) 0.002(3) 0.000(3)
C32 0.013(4) 0.010(4) 0.022(5) 0.001(3) 0.001(3) 0.001(3)
C33 0.013(4) 0.031(5) 0.036(5) -0.004(4) 0.001(4) -0.003(4)
C34 0.019(4) 0.013(4) 0.030(5) -0.003(4) 0.007(3) 0.000(3)
C35 0.029(5) 0.020(5) 0.031(5) 0.000(4) -0.001(4) 0.000(4)
C36 0.055(7) 0.040(7) 0.028(5) 0.008(5) -0.003(5) -0.009(5)
C37 0.048(7) 0.053(8) 0.034(6) 0.019(6) 0.003(5) -0.012(6)
C38 0.033(6) 0.026(6) 0.052(6) 0.005(5) 0.004(5) -0.008(5)
C39 0.020(5) 0.063(8) 0.043(6) -0.011(6) 0.002(5) -0.016(5)
C40 0.013(4) 0.036(5) 0.030(5) -0.008(4) 0.001(4) -0.002(4)
C41 0.012(4) 0.087(10) 0.034(5) -0.008(6) 0.002(4) -0.016(5)
C42 0.028(6) 0.139(14) 0.045(7) -0.028(8) 0.007(5) -0.010(7)
C43 0.051(8) 0.132(14) 0.052(8) -0.051(9) -0.010(6) -0.002(8)
C44 0.036(6) 0.088(11) 0.061(8) -0.041(7) -0.016(6) -0.020(7)
C45 0.041(8) 0.26(3) 0.040(9) -0.010(12) 0.006(6) -0.019(13)
O7 0.095(13) 0.141(17) 0.059(11) 0.011(12) 0.000 0.000
C53 0.092(15) 0.142(19) 0.030(12) 0.019(14) 0.000 0.000
C54 0.13(2) 0.20(3) 0.13(2) 0.06(2) -0.030(17) -0.052(18)
O8 0.055(8) 0.105(11) 0.053(9) 0.020(9) 0.000 0.000
C55 0.075(12) 0.091(12) 0.013(8) -0.008(9) 0.000 0.000
C56 0.109(14) 0.123(17) 0.087(14) -0.017(13) 0.018(12) -0.039(13)

loop_
_atom_type_symbol
_atom_type_description
_atom_type_scat_dispersion_real
_atom_type_scat_dispersion_imag
_atom_type_scat_source
C C 0.0033 0.0016 'International Tables Vol C Tables 4.2.6.8 and 6.1.1.4'
H H 0.0000 0.0000 'International Tables Vol C Tables 4.2.6.8 and 6.1.1.4'
N N 0.0061 0.0033 'International Tables Vol C Tables 4.2.6.8 and 6.1.1.4'
O O 0.0106 0.0060 'International Tables Vol C Tables 4.2.6.8 and 6.1.1.4'
S S 0.1246 0.1234 'International Tables Vol C Tables 4.2.6.8 and 6.1.1.4'

loop_
_exptl_crystal_face_index_h
_exptl_crystal_face_index_k
_exptl_crystal_face_index_l
_exptl_crystal_face_perp_dist
1.00 0.00 0.00 0.0460
-1.00 0.00 0.00 0.0530
0.00 -1.00 0.00 0.1520
0.00 1.00 1.00 0.1690
0.00 1.00 0.00 0.1900
0.00 0.00 1.00 0.1480
0.00 0.00 -1.00 0.1320

loop_
_geom_angle_atom_site_label_1
_geom_angle_atom_site_label_2
_geom_angle_atom_site_label_3
_geom_angle
_geom_angle_site_symmetry_1
_geom_angle_site_symmetry_3
_geom_angle_publ_flag
O1 S1 C1 110.7(5) . . ?
O1 S1 C1 110.7(5) . 3_655 ?
O2 S1 O1 114.5(7) . . ?
O2 S1 C1 113.2(5) . . ?
O2 S1 C1 113.2(5) . 3_655 ?
C1 S1 C1 92.6(6) . 3_655 ?
C13 S2 C7 100.3(5) . . ?
C8 N1 C4 118.0(7) . . ?
C8 N1 C14 121.0(7) . . ?
C14 N1 C4 117.8(7) . . ?
C2 C1 S1 126.8(8) . . ?
C2 C1 C6 121.6(9) . . ?
C6 C1 S1 111.5(7) . . ?
C1 C2 H2 120.6 . . ?
C3 C2 C1 118.8(9) . . ?
C3 C2 H2 120.6 . . ?
C2 C3 H3 119.8 . . ?
C2 C3 C4 120.5(9) . . ?
C4 C3 H3 119.7 . . ?
C3 C4 N1 118.2(8) . . ?
C3 C4 C5 121.3(9) . . ?
C5 C4 N1 120.5(8) . . ?
C4 C5 H5 120.9 . . ?
C6 C5 C4 118.4(9) . . ?
C6 C5 H5 120.7 . . ?
C1 C6 C6 112.2(5) . 3_655 ?
C5 C6 C1 119.4(8) . . ?
C5 C6 C6 128.4(5) . 3_655 ?
C8 C7 S2 119.3(8) . . ?
C12 C7 S2 120.0(9) . . ?
C12 C7 C8 120.5(11) . . ?
C7 C8 N1 121.0(9) . . ?
C9 C8 N1 122.2(8) . . ?
C9 C8 C7 116.8(9) . . ?
C8 C9 H9 119.9 . . ?
C10 C9 C8 119.6(11) . . ?
C10 C9 H9 120.6 . . ?
C9 C10 H10 118.5 . . ?
C11 C10 C9 122.5(12) . . ?
C11 C10 H10 118.9 . . ?
C10 C11 H11 121.0 . . ?
C10 C11 C12 118.6(13) . . ?
C12 C11 H11 120.4 . . ?
C7 C12 H12 119.1 . . ?
C11 C12 C7 121.9(12) . . ?
C11 C12 H12 119.0 . . ?
C14 C13 S2 121.4(7) . . ?
C14 C13 C18A 114.2(14) . . ?
C18A C13 S2 123.2(13) . . ?
N1 C14 C15A 117.9(11) . . ?
C13 C14 N1 119.2(8) . . ?
C13 C14 C15A 121.7(11) . . ?
C19A O3A C20A 114(2) . . ?
C20B O3B C19B 118(3) . . ?
C14 C15A H15A 120.6 . . ?
C16A C15A C14 117.8(18) . . ?
C16A C15A H15A 121.5 . . ?
C16B C15B H15B 119.0 . . ?
C15A C16A C19A 115.7(18) . . ?
C17A C16A C15A 123(2) . . ?
C17A C16A C19A 121.7(19) . . ?
C15B C16B C19B 114.5(19) . . ?
C17B C16B C15B 120(2) . . ?
C17B C16B C19B 124.6(19) . . ?
C16A C17A H17A 121.0 . . ?
C18A C17A C16A 117(2) . . ?
C18A C17A H17A 121.7 . . ?
C16B C17B H17B 121.5 . . ?
C16B C17B C18B 117(2) . . ?
C18B C17B H17B 121.7 . . ?
C13 C18A H18A 117.3 . . ?
C17A C18A C13 126(3) . . ?
C17A C18A H18A 116.7 . . ?
C17B C18B H18B 119.1 . . ?
O3A C19A C16A 110(2) . . ?
O3A C19A H19A 110.8 . . ?
O3A C19A H19B 106.4 . . ?
C16A C19A H19A 112.6 . . ?
C16A C19A H19B 107.1 . . ?
H19A C19A H19B 109.5 . . ?
O3B C19B C16B 113(2) . . ?
O3B C19B H19C 105.2 . . ?
O3B C19B H19D 110.0 . . ?
C16B C19B H19C 110.8 . . ?
C16B C19B H19D 108.5 . . ?
H19C C19B H19D 109.5 . . ?
O3A C20A H20A 109.9 . . ?
O3A C20A H20B 106.1 . . ?
O3A C20A C21 118(2) . . ?
H20A C20A H20B 109.5 . . ?
C21 C20A H20A 105.8 . . ?
C21 C20A H20B 106.9 . . ?
O3B C20B H20C 105.8 . . ?
O3B C20B H20D 111.7 . . ?
O3B C20B C23 112(2) . . ?
H20C C20B H20D 109.5 . . ?
C23 C20B H20C 108.5 . . ?
C23 C20B H20D 109.4 . . ?
C22 C21 C20A 115.7(14) . . ?
C22 C21 C26 120.0 . . ?
C26 C21 C20A 124.2(14) . . ?
C21 C22 H22 120.0 . . ?
C23 C22 C21 120.0 . . ?
C23 C22 H22 120.0 . . ?
C22 C23 C20B 118.3(16) . . ?
C22 C23 C24 120.0 . . ?
C24 C23 C20B 121.7(16) . . ?
C23 C24 H24 120.0 . . ?
C25 C24 C23 120.0 . . ?
C25 C24 H24 120.0 . . ?
C24 C25 H25 120.0 . . ?
C24 C25 C26 120.0 . . ?
C26 C25 H25 120.0 . . ?
C21 C26 H26 120.0 . . ?
C25 C26 C21 120.0 . . ?
C25 C26 H26 120.0 . . ?
O4 S3 O5 114.6(7) . . ?
O4 S3 C27 110.3(4) . . ?
O4 S3 C27 110.3(4) . 3_755 ?
O5 S3 C27 113.4(4) . 3_755 ?
O5 S3 C27 113.4(4) . . ?
C27 S3 C27 92.8(6) . 3_755 ?
C33 S4 C39 100.4(5) . . ?
C30 N2 C40 117.5(7) . . ?
C34 N2 C30 116.7(7) . . ?
C34 N2 C40 121.2(8) . . ?
C28 C27 S3 126.7(7) . . ?
C28 C27 C32 122.1(8) . . ?
C32 C27 S3 111.1(6) . . ?
C27 C28 H28 121.2 . . ?
C29 C28 C27 117.8(8) . . ?
C29 C28 H28 121.0 . . ?
C28 C29 H29 119.0 . . ?
C28 C29 C30 122.0(8) . . ?
C30 C29 H29 119.0 . . ?
C29 C30 N2 119.1(8) . . ?
C29 C30 C31 119.7(8) . . ?
C31 C30 N2 121.2(8) . . ?
C30 C31 H31 120.6 . . ?
C32 C31 C30 119.0(8) . . ?
C32 C31 H31 120.4 . . ?
C27 C32 C32 112.5(5) . 3_755 ?
C31 C32 C27 119.3(7) . . ?
C31 C32 C32 128.1(5) . 3_755 ?
C34 C33 S4 120.5(8) . . ?
C38 C33 S4 116.3(8) . . ?
C38 C33 C34 123.2(10) . . ?
C33 C34 N2 120.8(9) . . ?
C35 C34 N2 121.8(8) . . ?
C35 C34 C33 117.3(9) . . ?
C34 C35 H35 119.8 . . ?
C34 C35 C36 120.3(10) . . ?
C36 C35 H35 119.8 . . ?
C35 C36 H36 119.5 . . ?
C37 C36 C35 121.2(11) . . ?
C37 C36 H36 119.3 . . ?
C36 C37 H37 120.2 . . ?
C36 C37 C38 119.6(11) . . ?
C38 C37 H37 120.2 . . ?
C33 C38 C37 118.4(10) . . ?
C33 C38 H38 120.8 . . ?
C37 C38 H38 120.8 . . ?
C40 C39 S4 120.5(9) . . ?
C44 C39 S4 118.3(9) . . ?
C44 C39 C40 121.1(11) . . ?
C39 C40 N2 118.3(9) . . ?
C41 C40 N2 123.0(9) . . ?
C41 C40 C39 118.6(10) . . ?
C40 C41 H41 119.9 . . ?
C40 C41 C42 120.2(11) . . ?
C42 C41 H41 119.9 . . ?
C41 C42 C43 120.0(13) . . ?
C41 C42 C45 120.6(15) . . ?
C43 C42 C45 119.3(14) . . ?
C42 C43 H43 120.9 . . ?
C44 C43 C42 118.2(12) . . ?
C44 C43 H43 120.9 . . ?
C39 C44 H44 119.1 . . ?
C43 C44 C39 121.7(13) . . ?
C43 C44 H44 119.1 . . ?
C42 C45 H45A 112.3 . . ?
C42 C45 H45B 107.7 . . ?
H45A C45 H45B 109.5 . . ?
O6A C45 C42 106.9(17) . . ?
O6A C45 H45A 109.7 . . ?
O6A C45 H45B 110.7 . . ?
O6A C45 O6B 23.5(17) . 3_755 ?
O6B C45 C42 117.9(17) 3_755 . ?
O6B C45 H45A 118.4 3_755 . ?
O6B C45 H45B 87.2 3_755 . ?
C45 O6A C46A 105(2) . . ?
O6A C46A H46A 119.8 . . ?
O6A C46A H46B 106.5 . . ?
O6A C46A C47 103(2) . . ?
H46A C46A H46B 109.5 . . ?
C47 C46A H46A 109.8 . . ?
C47 C46A H46B 108.0 . . ?
O6B C46B H46C 113.0 . . ?
O6B C46B H46D 102.9 . . ?
O6B C46B C49 120(2) . . ?
H46C C46B H46D 106.8 . . ?
C49 C46B H46C 107.4 . . ?
C49 C46B H46D 105.3 . . ?
C48 C47 C46A 123.7(16) . . ?
C48 C47 C52 120.0 . . ?
C52 C47 C46A 116.1(16) . . ?
C47 C48 H48 120.0 . . ?
C49 C48 C47 120.0 . . ?
C49 C48 H48 120.0 . . ?
C48 C49 C46B 119.4(15) . . ?
C48 C49 C50 120.0 . . ?
C50 C49 C46B 120.2(15) . . ?
C49 C50 H50 120.0 . . ?
C49 C50 C51 120.0 . . ?
C51 C50 H50 120.0 . . ?
C50 C51 H51 120.0 . . ?
C52 C51 C50 120.0 . . ?
C52 C51 H51 120.0 . . ?
C47 C52 H52 120.0 . . ?
C51 C52 C47 120.0 . . ?
C51 C52 H52 120.0 . . ?
O7 C53 C54 123.7(19) . 3_655 ?
O7 C53 C54 123.7(18) . . ?
C54 C53 C54 113(4) 3_655 . ?
C53 C54 H54A 107.0 . . ?
C53 C54 H54B 110.1 . . ?
C53 C54 H54C 111.2 . . ?
H54A C54 H54B 109.5 . . ?
H54A C54 H54C 109.5 . . ?
H54B C54 H54C 109.5 . . ?
O8 C55 C56 119.1(14) . 3_755 ?
O8 C55 C56 119.1(14) . . ?
C56 C55 C56 122(3) 3_755 . ?
C55 C56 H56A 110.7 . . ?
C55 C56 H56B 108.3 . . ?
C55 C56 H56C 109.4 . . ?
H56A C56 H56B 109.5 . . ?
H56A C56 H56C 109.5 . . ?
H56B C56 H56C 109.4 . . ?

loop_
_geom_bond_atom_site_label_1
_geom_bond_atom_site_label_2
_geom_bond_distance
_geom_bond_site_symmetry_2
_geom_bond_publ_flag
S1 O1 1.449(13) . ?
S1 O2 1.428(11) . ?
S1 C1 1.757(10) 3_655 ?
S1 C1 1.757(10) . ?
S2 C7 1.768(11) . ?
S2 C13 1.732(11) . ?
N1 C4 1.427(12) . ?
N1 C8 1.411(12) . ?
N1 C14 1.422(12) . ?
C1 C2 1.398(13) . ?
C1 C6 1.415(13) . ?
C2 H2 0.9500 . ?
C2 C3 1.361(14) . ?
C3 H3 0.9503 . ?
C3 C4 1.392(13) . ?
C4 C5 1.420(12) . ?
C5 H5 0.9501 . ?
C5 C6 1.372(13) . ?
C6 C6 1.472(17) 3_655 ?
C7 C8 1.405(14) . ?
C7 C12 1.381(17) . ?
C8 C9 1.395(15) . ?
C9 H9 0.9503 . ?
C9 C10 1.392(16) . ?
C10 H10 0.9504 . ?
C10 C11 1.342(19) . ?
C11 H11 0.9501 . ?
C11 C12 1.34(2) . ?
C12 H12 0.9500 . ?
C13 C14 1.410(13) . ?
C13 C18A 1.43(3) . ?
C14 C15A 1.45(2) . ?
O3A C19A 1.36(2) . ?
O3A C20A 1.39(2) . ?
O3B C19B 1.37(2) . ?
O3B C20B 1.37(2) . ?
C15A H15A 0.9502 . ?
C15A C16A 1.41(2) . ?
C15B H15B 0.9500 . ?
C15B C16B 1.41(2) . ?
C16A C17A 1.37(2) . ?
C16A C19A 1.52(2) . ?
C16B C17B 1.37(2) . ?
C16B C19B 1.52(3) . ?
C17A H17A 0.9499 . ?
C17A C18A 1.37(2) . ?
C17B H17B 0.9495 . ?
C17B C18B 1.39(2) . ?
C18A H18A 0.9497 . ?
C18B H18B 0.9506 . ?
C19A H19A 0.9901 . ?
C19A H19B 0.9898 . ?
C19B H19C 0.9901 . ?
C19B H19D 0.9900 . ?
C20A H20A 0.9897 . ?
C20A H20B 0.9893 . ?
C20A C21 1.48(3) . ?
C20B H20C 0.9897 . ?
C20B H20D 0.9900 . ?
C20B C23 1.50(3) . ?
C21 C22 1.3900 . ?
C21 C26 1.3900 . ?
C22 H22 0.9502 . ?
C22 C23 1.3900 . ?
C23 C24 1.3900 . ?
C24 H24 0.9503 . ?
C24 C25 1.3900 . ?
C25 H25 0.9501 . ?
C25 C26 1.3900 . ?
C26 H26 0.9499 . ?
S3 O4 1.419(11) . ?
S3 O5 1.439(11) . ?
S3 C27 1.759(9) . ?
S3 C27 1.759(9) 3_755 ?
S4 C33 1.754(11) . ?
S4 C39 1.769(12) . ?
N2 C30 1.430(11) . ?
N2 C34 1.404(12) . ?
N2 C40 1.448(13) . ?
C27 C28 1.381(12) . ?
C27 C32 1.402(12) . ?
C28 H28 0.9501 . ?
C28 C29 1.366(14) . ?
C29 H29 0.9508 . ?
C29 C30 1.395(12) . ?
C30 C31 1.401(12) . ?
C31 H31 0.9497 . ?
C31 C32 1.385(12) . ?
C32 C32 1.475(16) 3_755 ?
C33 C34 1.392(13) . ?
C33 C38 1.374(16) . ?
C34 C35 1.372(14) . ?
C35 H35 0.9503 . ?
C35 C36 1.400(15) . ?
C36 H36 0.9501 . ?
C36 C37 1.362(17) . ?
C37 H37 0.9499 . ?
C37 C38 1.393(18) . ?
C38 H38 0.9499 . ?
C39 C40 1.418(15) . ?
C39 C44 1.355(17) . ?
C40 C41 1.367(15) . ?
C41 H41 0.9500 . ?
C41 C42 1.393(18) . ?
C42 C43 1.44(2) . ?
C42 C45 1.47(2) . ?
C43 H43 0.9500 . ?
C43 C44 1.35(2) . ?
C44 H44 0.9500 . ?
C45 H45A 0.9896 . ?
C45 H45B 0.9901 . ?
C45 O6A 1.392(18) . ?
C45 O6B 1.40(2) 3_755 ?
O6A C46A 1.413(18) . ?
O6B C46B 1.426(17) . ?
C46A H46A 0.9903 . ?
C46A H46B 0.9894 . ?
C46A C47 1.49(3) . ?
C46B H46C 0.9896 . ?
C46B H46D 0.9897 . ?
C46B C49 1.52(3) . ?
C47 C48 1.3900 . ?
C47 C52 1.3900 . ?
C48 H48 0.9501 . ?
C48 C49 1.3900 . ?
C49 C50 1.3900 . ?
C50 H50 0.9498 . ?
C50 C51 1.3900 . ?
C51 H51 0.9497 . ?
C51 C52 1.3900 . ?
C52 H52 0.9506 . ?
O7 C53 1.22(4) . ?
C53 C54 1.46(3) 3_655 ?
C53 C54 1.46(3) . ?
C54 H54A 0.9799 . ?
C54 H54B 0.9799 . ?
C54 H54C 0.9801 . ?
O8 C55 1.18(3) . ?
C55 C56 1.47(2) . ?
C55 C56 1.47(2) 3_755 ?
C56 H56A 0.9800 . ?
C56 H56B 0.9804 . ?
C56 H56C 0.9800 . ?

loop_
_geom_torsion_atom_site_label_1
_geom_torsion_atom_site_label_2
_geom_torsion_atom_site_label_3
_geom_torsion_atom_site_label_4
_geom_torsion
_geom_torsion_site_symmetry_1
_geom_torsion_site_symmetry_2
_geom_torsion_site_symmetry_3
_geom_torsion_site_symmetry_4
_geom_torsion_publ_flag
S1 C1 C2 C3 174.2(9) . . . . ?
S1 C1 C6 C5 -175.7(7) . . . . ?
S1 C1 C6 C6 2.1(8) . . . 3_655 ?
S2 C7 C8 N1 -4.9(13) . . . . ?
S2 C7 C8 C9 174.2(8) . . . . ?
S2 C7 C12 C11 -174.5(12) . . . . ?
S2 C13 C14 N1 4.5(14) . . . . ?
S2 C13 C14 C15A -162.1(12) . . . . ?
S2 C13 C18A C17A 168(2) . . . . ?
O1 S1 C1 C2 -66.5(12) . . . . ?
O1 S1 C1 C6 110.5(9) . . . . ?
O2 S1 C1 C2 63.5(12) . . . . ?
O2 S1 C1 C6 -119.4(8) . . . . ?
N1 C4 C5 C6 179.1(8) . . . . ?
N1 C8 C9 C10 177.1(10) . . . . ?
N1 C14 C15A C16A -173.6(16) . . . . ?
C1 S1 C1 C2 -179.8(8) 3_655 . . . ?
C1 S1 C1 C6 -2.8(11) 3_655 . . . ?
C1 C2 C3 C4 1.6(18) . . . . ?
C2 C1 C6 C5 1.5(16) . . . . ?
C2 C1 C6 C6 179.3(9) . . . 3_655 ?
C2 C3 C4 N1 179.9(10) . . . . ?
C2 C3 C4 C5 0.4(17) . . . . ?
C3 C4 C5 C6 -1.4(15) . . . . ?
C4 N1 C8 C7 168.0(8) . . . . ?
C4 N1 C8 C9 -11.1(13) . . . . ?
C4 N1 C14 C13 -167.6(9) . . . . ?
C4 N1 C14 C15A -0.5(15) . . . . ?
C4 C5 C6 C1 0.4(14) . . . . ?
C4 C5 C6 C6 -176.9(6) . . . 3_655 ?
C6 C1 C2 C3 -2.6(18) . . . . ?
C7 S2 C13 C14 -32.5(10) . . . . ?
C7 S2 C13 C18A 160.7(18) . . . . ?
C7 C8 C9 C10 -2.0(15) . . . . ?
C8 N1 C4 C3 -95.3(11) . . . . ?
C8 N1 C4 C5 84.2(11) . . . . ?
C8 N1 C14 C13 32.9(13) . . . . ?
C8 N1 C14 C15A -160.0(12) . . . . ?
C8 C7 C12 C11 0(2) . . . . ?
C8 C9 C10 C11 5(2) . . . . ?
C9 C10 C11 C12 -5(2) . . . . ?
C10 C11 C12 C7 3(2) . . . . ?
C12 C7 C8 N1 -179.3(10) . . . . ?
C12 C7 C8 C9 -0.1(15) . . . . ?
C13 S2 C7 C8 32.5(9) . . . . ?
C13 S2 C7 C12 -153.2(10) . . . . ?
C13 C14 C15A C16A -7(3) . . . . ?
C14 N1 C4 C3 104.6(11) . . . . ?
C14 N1 C4 C5 -75.9(11) . . . . ?
C14 N1 C8 C7 -32.6(12) . . . . ?
C14 N1 C8 C9 148.3(9) . . . . ?
C14 C13 C18A C17A 0(4) . . . . ?
C14 C15A C16A C17A 2(3) . . . . ?
C14 C15A C16A C19A 179.8(18) . . . . ?
O3A C20A C21 C22 57(3) . . . . ?
O3A C20A C21 C26 -120(2) . . . . ?
O3B C20B C23 C22 -75(3) . . . . ?
O3B C20B C23 C24 105(2) . . . . ?
C15A C16A C17A C18A 3(4) . . . . ?
C15A C16A C19A O3A 174(2) . . . . ?
C15B C16B C17B C18B -7(4) . . . . ?
C15B C16B C19B O3B -161(2) . . . . ?
C16A C17A C18A C13 -5(4) . . . . ?
C17A C16A C19A O3A -8(3) . . . . ?
C17B C16B C19B O3B 27(4) . . . . ?
C18A C13 C14 N1 172.4(16) . . . . ?
C18A C13 C14 C15A 6(2) . . . . ?
C19A O3A C20A C21 54(3) . . . . ?
C19A C16A C17A C18A -174(3) . . . . ?
C19B O3B C20B C23 -49(4) . . . . ?
C19B C16B C17B C18B 165(3) . . . . ?
C20A O3A C19A C16A 159(2) . . . . ?
C20A C21 C22 C23 -177.2(18) . . . . ?
C20A C21 C26 C25 177(2) . . . . ?
C20B O3B C19B C16B -145(3) . . . . ?
C20B C23 C24 C25 179.5(19) . . . . ?
C21 C22 C23 C20B -179.5(19) . . . . ?
C21 C22 C23 C24 0.0 . . . . ?
C22 C21 C26 C25 0.0 . . . . ?
C22 C23 C24 C25 0.0 . . . . ?
C23 C24 C25 C26 0.0 . . . . ?
C24 C25 C26 C21 0.0 . . . . ?
C26 C21 C22 C23 0.0 . . . . ?
S3 C27 C28 C29 175.4(8) . . . . ?
S3 C27 C32 C31 -175.8(7) . . . . ?
S3 C27 C32 C32 0.8(7) . . . 3_755 ?
S4 C33 C34 N2 -0.3(12) . . . . ?
S4 C33 C34 C35 177.6(7) . . . . ?
S4 C33 C38 C37 -176.2(9) . . . . ?
S4 C39 C40 N2 6.1(15) . . . . ?
S4 C39 C40 C41 -170.9(10) . . . . ?
S4 C39 C44 C43 172.0(14) . . . . ?
O4 S3 C27 C28 -65.3(10) . . . . ?
O4 S3 C27 C32 111.8(7) . . . . ?
O5 S3 C27 C28 64.8(10) . . . . ?
O5 S3 C27 C32 -118.1(7) . . . . ?
N2 C30 C31 C32 -179.2(8) . . . . ?
N2 C34 C35 C36 176.9(10) . . . . ?
N2 C40 C41 C42 -178.6(12) . . . . ?
C27 S3 C27 C28 -178.2(7) 3_755 . . . ?
C27 S3 C27 C32 -1.1(9) 3_755 . . . ?
C27 C28 C29 C30 -0.9(15) . . . . ?
C28 C27 C32 C31 1.5(14) . . . . ?
C28 C27 C32 C32 178.1(8) . . . 3_755 ?
C28 C29 C30 N2 179.4(9) . . . . ?
C28 C29 C30 C31 3.1(14) . . . . ?
C29 C30 C31 C32 -3.0(14) . . . . ?
C30 N2 C34 C33 168.2(8) . . . . ?
C30 N2 C34 C35 -9.6(12) . . . . ?
C30 N2 C40 C39 -172.0(10) . . . . ?
C30 N2 C40 C41 4.9(14) . . . . ?
C30 C31 C32 C27 0.8(13) . . . . ?
C30 C31 C32 C32 -175.2(5) . . . 3_755 ?
C32 C27 C28 C29 -1.4(15) . . . . ?
C33 S4 C39 C40 -32.8(12) . . . . ?
C33 S4 C39 C44 151.1(12) . . . . ?
C33 C34 C35 C36 -1.0(14) . . . . ?
C34 N2 C30 C29 -92.2(10) . . . . ?
C34 N2 C30 C31 84.0(11) . . . . ?
C34 N2 C40 C39 33.1(13) . . . . ?
C34 N2 C40 C41 -150.1(11) . . . . ?
C34 C33 C38 C37 1.1(17) . . . . ?
C34 C35 C36 C37 0.0(18) . . . . ?
C35 C36 C37 C38 2(2) . . . . ?
C36 C37 C38 C33 -2.0(19) . . . . ?
C38 C33 C34 N2 -177.4(9) . . . . ?
C38 C33 C34 C35 0.5(15) . . . . ?
C39 S4 C33 C34 30.2(10) . . . . ?
C39 S4 C33 C38 -152.5(9) . . . . ?
C39 C40 C41 C42 -2(2) . . . . ?
C40 N2 C30 C29 111.7(10) . . . . ?
C40 N2 C30 C31 -72.0(11) . . . . ?
C40 N2 C34 C33 -36.7(12) . . . . ?
C40 N2 C34 C35 145.5(9) . . . . ?
C40 C39 C44 C43 -4(2) . . . . ?
C40 C41 C42 C43 -2(2) . . . . ?
C40 C41 C42 C45 179.8(15) . . . . ?
C41 C42 C43 C44 4(3) . . . . ?
C41 C42 C45 O6A -103(2) . . . . ?
C41 C42 C45 O6B -126(2) . . . 3_755 ?
C42 C43 C44 C39 0(3) . . . . ?
C42 C45 O6A C46A -151(2) . . . . ?
C43 C42 C45 O6A 79(3) . . . . ?
C43 C42 C45 O6B 56(3) . . . 3_755 ?
C44 C39 C40 N2 -177.9(12) . . . . ?
C44 C39 C40 C41 5.1(19) . . . . ?
C45 C42 C43 C44 -178.6(18) . . . . ?
C45 O6A C46A C47 -82(3) . . . . ?
O6A C46A C47 C48 115.5(19) . . . . ?
O6A C46A C47 C52 -69(2) . . . . ?
O6B C45 O6A C46A -29(4) 3_755 . . . ?
O6B C46B C49 C48 -45(3) . . . . ?
O6B C46B C49 C50 128(2) . . . . ?
C46A C47 C48 C49 175.1(19) . . . . ?
C46A C47 C52 C51 -175.4(17) . . . . ?
C46B C49 C50 C51 -173.1(19) . . . . ?
C47 C48 C49 C46B 173.1(19) . . . . ?
C47 C48 C49 C50 0.0 . . . . ?
C48 C47 C52 C51 0.0 . . . . ?
C48 C49 C50 C51 0.0 . . . . ?
C49 C50 C51 C52 0.0 . . . . ?
C50 C51 C52 C47 0.0 . . . . ?
C52 C47 C48 C49 0.0 . . . . ?

loop_
_twin_individual_id
_twin_individual_mass_fraction_refined
_twin_individual_twin_lattice_type
_twin_individual_twin_matrix_11
_twin_individual_twin_matrix_12
_twin_individual_twin_matrix_13
_twin_individual_twin_matrix_21
_twin_individual_twin_matrix_22
_twin_individual_twin_matrix_23
_twin_individual_twin_matrix_31
_twin_individual_twin_matrix_32
_twin_individual_twin_matrix_33
1 0.5(2) ref 1 0 0 0 1 0 0 0 1
2 0.5(2) mt_II -1 0 0 0 -0.074 0.915 0 1.087 0.074
